data_7120597
loop_
_publ_author_name
'Betley, Theodore'
'Iovan, Diana A.'
'Wrobel, Alexandra T.'
'McClelland, Arthur A.'
'Scharf, Austin B.'
'Edouard, Guy A.'

_publ_section_title
;
 Reactivity of a Stable Copper-Dioxygen Complex
;
_journal_name_full 'Chem. Commun.'
_journal_paper_doi 10.1039/C7CC05014C
_journal_year 2017
_chemical_formula_moiety 'C68 H54 Cu N2 O'
_chemical_formula_sum 'C68 H54 Cu N2 O'
_chemical_formula_weight 978.67
_space_group_crystal_system monoclinic
_space_group_IT_number 14
_space_group_name_Hall '-P 2yn'
_space_group_name_H-M_alt 'P 1 21/n 1'
_symmetry_space_group_name_Hall '-P 2yn'
_symmetry_space_group_name_H-M 'P 1 21/n 1'
_atom_sites_solution_hydrogens geom
_audit_creation_date 2017-02-20
_audit_creation_method
;
Olex2 1.2
(compiled 2016.02.19 svn.r3266 for OlexSys, GUI svn.r5155)
;
_audit_update_record
;
2017-06-20 deposited with the CCDC.
2017-08-29 downloaded from the CCDC.
;
_cell_angle_alpha 90
_cell_angle_beta 96.137(2)
_cell_angle_gamma 90
_cell_formula_units_Z 4
_cell_length_a 19.6142(9)
_cell_length_b 13.5161(6)
_cell_length_c 20.0152(9)
_cell_measurement_reflns_used 9642
_cell_measurement_temperature 100(2)
_cell_measurement_theta_max 24.94
_cell_measurement_theta_min 2.54
_cell_volume 5275.8(4)
_computing_cell_refinement 'SAINT 8.35A (Bruker-AXS, 2015)'
_computing_data_collection 'APEX3 v2016.1.0 (Bruker-AXS, 2016)'
_computing_data_reduction 'SAINT 8.35A (Bruker-AXS, 2015)'
_computing_molecular_graphics 'Olex2 (Dolomanov et al., 2009)'
_computing_publication_material 'Olex2 (Dolomanov et al., 2009)'
_computing_structure_refinement 'XLMP (Sheldrick, 2008)'
_computing_structure_solution 'SHELXT-2014 (Sheldrick, 2015)'
_diffrn_ambient_temperature 100(2)
_diffrn_measured_fraction_theta_full 0.998
_diffrn_measured_fraction_theta_max 0.998
_diffrn_measurement_device_type 'Bruker APEX-II CCD'
_diffrn_measurement_method '\f and \w scans'
_diffrn_radiation_type MoK\a
_diffrn_radiation_wavelength 0.71073
_diffrn_reflns_av_R_equivalents 0.1499
_diffrn_reflns_av_unetI/netI 0.0805
_diffrn_reflns_Laue_measured_fraction_full 0.998
_diffrn_reflns_Laue_measured_fraction_max 0.998
_diffrn_reflns_limit_h_max 23
_diffrn_reflns_limit_h_min -23
_diffrn_reflns_limit_k_max 16
_diffrn_reflns_limit_k_min -16
_diffrn_reflns_limit_l_max 23
_diffrn_reflns_limit_l_min -23
_diffrn_reflns_number 105630
_diffrn_reflns_point_group_measured_fraction_full 0.998
_diffrn_reflns_point_group_measured_fraction_max 0.998
_diffrn_reflns_theta_full 25.118
_diffrn_reflns_theta_max 24.94
_diffrn_reflns_theta_min 2.542
_diffrn_source 'fine-focus sealed tube'
_diffrn_standards_number 0
_exptl_absorpt_coefficient_mu 0.460
_exptl_absorpt_correction_T_max 0.7452
_exptl_absorpt_correction_T_min 0.7088
_exptl_absorpt_correction_type multi-scan
_exptl_absorpt_process_details
;
SADABS-2014/5 (Bruker,2014/5) was used for absorption correction.
wR2(int) was 0.1279 before and 0.0782 after correction.
The Ratio of minimum to maximum transmission is 0.9512.
The \l/2 correction factor is Not present.
;
_exptl_crystal_colour green
_exptl_crystal_density_diffrn 1.232
_exptl_crystal_description plate
_exptl_crystal_F_000 2052
_exptl_crystal_size_max 0.26
_exptl_crystal_size_mid 0.18
_exptl_crystal_size_min 0.13
_refine_diff_density_max 1.270
_refine_diff_density_min -0.915
_refine_diff_density_rms 0.079
_refine_ls_extinction_method none
_refine_ls_goodness_of_fit_ref 1.058
_refine_ls_hydrogen_treatment constr
_refine_ls_matrix_type full
_refine_ls_number_parameters 653
_refine_ls_number_reflns 9400
_refine_ls_number_restraints 0
_refine_ls_restrained_S_all 1.058
_refine_ls_R_factor_all 0.1199
_refine_ls_R_factor_gt 0.0691
_refine_ls_shift/su_max 0.001
_refine_ls_shift/su_mean 0.000
_refine_ls_structure_factor_coef Fsqd
_refine_ls_weighting_details 'w=1/[\s^2^(Fo^2^)+(0.0297P)^2^+15.1054P] where P=(Fo^2^+2Fc^2^)/3'
_refine_ls_weighting_scheme calc
_refine_ls_wR_factor_gt 0.1214
_refine_ls_wR_factor_ref 0.1388
_reflns_Friedel_coverage 0.000
_reflns_number_gt 6303
_reflns_number_total 9400
_reflns_threshold_expression 'I > 2\s(I)'
_cod_data_source_file c7cc05014c2.cif
_cod_data_source_block LCuOEt
_cod_database_code 7120597
_shelx_space_group_comment
;
The symmetry employed for this shelxl refinement is uniquely defined
by the following loop, which should always be used as a source of
symmetry information in preference to the above space-group names.
They are only intended as comments.
;
_shelx_estimated_absorpt_t_max 0.7528
_shelx_estimated_absorpt_t_min 0.6552
_olex2_refinement_description
;
1. Fixed Uiso
 At 1.2 times of:
  All C(H) groups, All C(H,H) groups
 At 1.5 times of:
  All C(H,H,H) groups
2.a Secondary CH2 refined with riding coordinates:
 C01K(H01E,H01J)
2.b Aromatic/amide H refined with riding coordinates:
 C00E(H00E), C00G(H00G), C00J(H00J), C00K(H00K), C00M(H00M), C00P(H00P),
 C00T(H00T), C00U(H00U), C00V(H00V), C00W(H00W), C00X(H00X), C00Y(H00Y),
 C00Z(H00Z), C010(H010), C012(H012), C013(H013), C016(H016), C017(H017),
 C018(H018), C019(H019), C01A(H01A), C01B(H01B), C01C(H01C), C01D(H01D),
 C01F(H01F), C01G(H01G), C01H(H01H), C01I(H01I), C01L(H01L), C01M(H01M),
 C01N(H01N), C01O(H01O), C01P(H01P), C01R(H01S), C01T(H01W), C01U(H01X),
 C01W(H01Z), C01X(H01), C01Y(H0AA), C01Z(H1AA)
2.c Idealised Me refined as rotating group:
 C01Q(H01K,H01Q,H01R), C01S(H01T,H01U,H01V), C01V(H01Y,H,HA), C020(H02A,H02B,
 H02C)
;
_shelx_shelxl_version_number 2014/7
_olex2_submission_special_instructions 'No special instructions were received'

loop_
_space_group_symop_operation_xyz
'x, y, z'
'-x+1/2, y+1/2, -z+1/2'
'-x, -y, -z'
'x-1/2, -y-1/2, z-1/2'

loop_
_atom_site_label
_atom_site_type_symbol
_atom_site_fract_x
_atom_site_fract_y
_atom_site_fract_z
_atom_site_U_iso_or_equiv
_atom_site_adp_type
_atom_site_occupancy
_atom_site_site_symmetry_order
_atom_site_calc_flag
_atom_site_refinement_flags_posn
Cu01 Cu 0.74484(2) 0.72964(4) 0.49182(2) 0.01835(14) Uani 1 1 d .
N002 N 0.72503(16) 0.8572(2) 0.52840(15) 0.0178(8) Uani 1 1 d .
O003 O 0.68287(15) 0.6472(2) 0.45736(15) 0.0360(8) Uani 1 1 d .
N004 N 0.84081(15) 0.7381(2) 0.51996(15) 0.0159(7) Uani 1 1 d .
C005 C 0.88770(19) 0.6673(3) 0.51341(18) 0.0165(9) Uani 1 1 d .
C006 C 0.87386(18) 0.5756(3) 0.47435(19) 0.0154(9) Uani 1 1 d .
C007 C 0.9025(2) 0.4812(3) 0.58251(19) 0.0185(9) Uani 1 1 d .
C008 C 0.88518(18) 0.4845(3) 0.50785(19) 0.0160(9) Uani 1 1 d .
C009 C 0.85600(18) 0.5773(3) 0.40426(19) 0.0152(9) Uani 1 1 d .
C00A C 0.55636(19) 0.8872(3) 0.4462(2) 0.0197(9) Uani 1 1 d .
C00B C 0.87416(19) 0.8140(3) 0.55756(19) 0.0172(9) Uani 1 1 d .
C00C C 0.6641(2) 0.9022(3) 0.52481(19) 0.0199(9) Uani 1 1 d .
C00D C 0.57919(19) 0.9685(3) 0.40463(19) 0.0183(9) Uani 1 1 d .
C00E C 0.94374(19) 0.7868(3) 0.57356(18) 0.0191(9) Uani 1 1 d .
H00E H 0.9783 0.8252 0.5983 0.023 Uiso 1 1 calc R
C00F C 0.86797(19) 0.3983(3) 0.40114(19) 0.0176(9) Uani 1 1 d .
C00G C 0.88113(18) 0.3976(3) 0.47120(19) 0.0176(9) Uani 1 1 d .
H00G H 0.8874 0.3361 0.4941 0.021 Uiso 1 1 calc R
C00H C 0.84101(19) 0.6716(3) 0.36657(18) 0.0147(9) Uani 1 1 d .
C00I C 0.7731(2) 0.9224(3) 0.56134(19) 0.0189(9) Uani 1 1 d .
C00J C 0.7830(2) 0.6769(3) 0.31970(19) 0.0187(9) Uani 1 1 d .
H00J H 0.7541 0.6207 0.3121 0.022 Uiso 1 1 calc R
C00K C 0.95219(19) 0.6949(3) 0.54684(19) 0.0184(9) Uani 1 1 d .
H00K H 0.9932 0.6571 0.5501 0.022 Uiso 1 1 calc R
C00L C 0.87332(19) 0.3045(3) 0.36274(19) 0.0182(9) Uani 1 1 d .
C00M C 0.85400(18) 0.4883(3) 0.36903(19) 0.0169(9) Uani 1 1 d .
H00M H 0.8428 0.4892 0.3217 0.020 Uiso 1 1 calc R
C00N C 0.59905(19) 0.8511(3) 0.5021(2) 0.0203(9) Uani 1 1 d .
C00O C 0.84225(19) 0.8995(3) 0.57702(19) 0.0178(9) Uani 1 1 d .
C00P C 0.88258(19) 0.7543(3) 0.37546(19) 0.0199(9) Uani 1 1 d .
H00P H 0.9229 0.7516 0.4063 0.024 Uiso 1 1 calc R
C00Q C 0.88484(19) 0.9683(3) 0.6231(2) 0.0194(9) Uani 1 1 d .
C00R C 0.8960(2) 0.9418(3) 0.6914(2) 0.0231(10) Uani 1 1 d .
C00S C 0.5773(2) 0.7698(3) 0.5388(2) 0.0236(9) Uani 1 1 d .
C00T C 0.6710(2) 0.9987(3) 0.5518(2) 0.0258(10) Uani 1 1 d .
H00T H 0.6356 1.0465 0.5531 0.031 Uiso 1 1 calc R
C00U C 0.7383(2) 1.0098(3) 0.5758(2) 0.0240(10) Uani 1 1 d .
H00U H 0.7582 1.0664 0.5983 0.029 Uiso 1 1 calc R
C00V C 0.5133(2) 0.7291(3) 0.5200(2) 0.0255(10) Uani 1 1 d .
H00V H 0.4994 0.6731 0.5439 0.031 Uiso 1 1 calc R
C00W C 0.4920(2) 0.8460(3) 0.4314(2) 0.0239(10) Uani 1 1 d .
H00W H 0.4625 0.8725 0.3951 0.029 Uiso 1 1 calc R
C00X C 0.6588(2) 1.0368(3) 0.3331(2) 0.0275(10) Uani 1 1 d .
H00X H 0.6990 1.0300 0.3109 0.033 Uiso 1 1 calc R
C00Y C 0.8615(2) 0.5284(3) 0.6257(2) 0.0258(10) Uani 1 1 d .
H00Y H 0.8210 0.5618 0.6076 0.031 Uiso 1 1 calc R
C00Z C 0.6389(2) 0.9610(3) 0.3720(2) 0.0268(10) Uani 1 1 d .
H00Z H 0.6658 0.9025 0.3769 0.032 Uiso 1 1 calc R
C010 C 0.7669(2) 0.7634(3) 0.2842(2) 0.0244(10) Uani 1 1 d .
H010 H 0.7272 0.7661 0.2526 0.029 Uiso 1 1 calc R
C011 C 0.4685(2) 0.7670(3) 0.4677(2) 0.0266(10) Uani 1 1 d .
C012 C 0.8435(2) 0.2171(3) 0.3824(2) 0.0251(10) Uani 1 1 d .
H012 H 0.8166 0.2179 0.4192 0.030 Uiso 1 1 calc R
C013 C 0.9613(2) 0.4325(3) 0.6106(2) 0.0214(9) Uani 1 1 d .
H013 H 0.9897 0.3991 0.5822 0.026 Uiso 1 1 calc R
C014 C 0.61921(19) 0.7320(3) 0.5999(2) 0.0253(10) Uani 1 1 d .
C015 C 0.9129(2) 1.0550(3) 0.6002(2) 0.0249(10) Uani 1 1 d .
C016 C 0.5416(2) 1.0555(3) 0.3964(2) 0.0226(10) Uani 1 1 d .
H016 H 0.5010 1.0625 0.4179 0.027 Uiso 1 1 calc R
C017 C 0.9115(2) 0.3024(3) 0.3082(2) 0.0239(10) Uani 1 1 d .
H017 H 0.9314 0.3616 0.2935 0.029 Uiso 1 1 calc R
C018 C 0.8084(2) 0.8453(3) 0.2945(2) 0.0258(10) Uani 1 1 d .
H018 H 0.7972 0.9046 0.2702 0.031 Uiso 1 1 calc R
C019 C 0.8665(2) 0.8413(3) 0.3402(2) 0.0250(10) Uani 1 1 d .
H019 H 0.8952 0.8977 0.3475 0.030 Uiso 1 1 calc R
C01A C 0.6212(2) 1.1229(3) 0.3258(2) 0.0294(11) Uani 1 1 d .
H01A H 0.6356 1.1756 0.2992 0.035 Uiso 1 1 calc R
C01B C 0.9788(2) 0.4323(3) 0.6794(2) 0.0292(11) Uani 1 1 d .
H01B H 1.0193 0.3995 0.6980 0.035 Uiso 1 1 calc R
C01C C 0.9352(2) 1.0047(3) 0.7352(2) 0.0283(11) Uani 1 1 d .
H01C H 0.9438 0.9868 0.7813 0.034 Uiso 1 1 calc R
C01D C 0.8791(2) 0.5270(3) 0.6943(2) 0.0317(11) Uani 1 1 d .
H01D H 0.8505 0.5590 0.7232 0.038 Uiso 1 1 calc R
C01E C 0.3973(2) 0.7301(3) 0.4537(2) 0.0312(11) Uani 1 1 d .
C01F C 0.6404(2) 0.6332(3) 0.6040(2) 0.0324(11) Uani 1 1 d .
H01F H 0.6291 0.5897 0.5672 0.039 Uiso 1 1 calc R
C01G C 0.9378(2) 0.4796(3) 0.7212(2) 0.0320(11) Uani 1 1 d .
H01G H 0.9501 0.4794 0.7684 0.038 Uiso 1 1 calc R
C01H C 0.6361(2) 0.7937(4) 0.6550(2) 0.0314(11) Uani 1 1 d .
H01H H 0.6225 0.8612 0.6526 0.038 Uiso 1 1 calc R
C01I C 0.3614(2) 0.7394(4) 0.3930(2) 0.0400(12) Uani 1 1 d .
H01I H 0.3833 0.7672 0.3572 0.048 Uiso 1 1 calc R
C01J C 0.9620(2) 1.0923(3) 0.7140(2) 0.0277(10) Uani 1 1 d .
C01K C 0.6343(2) 0.6474(4) 0.4003(2) 0.0376(12) Uani 1 1 d .
H01E H 0.6553 0.6743 0.3614 0.045 Uiso 1 1 calc R
H01J H 0.5951 0.6903 0.4086 0.045 Uiso 1 1 calc R
C01L C 0.9205(2) 0.2134(3) 0.2749(2) 0.0309(11) Uani 1 1 d .
H01L H 0.9467 0.2120 0.2376 0.037 Uiso 1 1 calc R
C01M C 0.8915(2) 0.1274(3) 0.2959(2) 0.0344(12) Uani 1 1 d .
H01M H 0.8984 0.0668 0.2736 0.041 Uiso 1 1 calc R
C01N C 0.8527(2) 0.1293(3) 0.3490(2) 0.0310(11) Uani 1 1 d .
H01N H 0.8322 0.0702 0.3629 0.037 Uiso 1 1 calc R
C01O C 0.9502(2) 1.1164(3) 0.6467(2) 0.0293(11) Uani 1 1 d .
H01O H 0.9681 1.1767 0.6316 0.035 Uiso 1 1 calc R
C01P C 0.5623(2) 1.1317(3) 0.3577(2) 0.0303(11) Uani 1 1 d .
H01P H 0.5360 1.1907 0.3528 0.036 Uiso 1 1 calc R
C01Q C 0.8668(3) 0.8485(3) 0.7176(2) 0.0385(12) Uani 1 1 d .
H01K H 0.8187 0.8419 0.6991 0.058 Uiso 1 1 calc GR
H01Q H 0.8697 0.8514 0.7668 0.058 Uiso 1 1 calc GR
H01R H 0.8929 0.7914 0.7040 0.058 Uiso 1 1 calc GR
C01R C 0.6783(2) 0.5990(4) 0.6624(2) 0.0399(13) Uani 1 1 d .
H01S H 0.6939 0.5324 0.6648 0.048 Uiso 1 1 calc R
C01S C 0.9028(3) 1.0818(4) 0.5277(2) 0.0425(13) Uani 1 1 d .
H01T H 0.9164 1.0260 0.5007 0.064 Uiso 1 1 calc GR
H01U H 0.9311 1.1396 0.5197 0.064 Uiso 1 1 calc GR
H01V H 0.8544 1.0975 0.5147 0.064 Uiso 1 1 calc GR
C01T C 0.2931(3) 0.7095(4) 0.3807(3) 0.0460(14) Uani 1 1 d .
H01W H 0.2691 0.7189 0.3374 0.055 Uiso 1 1 calc R
C01U C 0.6933(3) 0.6611(4) 0.7168(3) 0.0459(14) Uani 1 1 d .
H01X H 0.7180 0.6367 0.7568 0.055 Uiso 1 1 calc R
C01V C 1.0015(2) 1.1597(4) 0.7643(2) 0.0407(13) Uani 1 1 d .
H01Y H 0.9760 1.1680 0.8035 0.061 Uiso 1 1 calc GR
H H 1.0077 1.2243 0.7436 0.061 Uiso 1 1 calc GR
HA H 1.0465 1.1306 0.7786 0.061 Uiso 1 1 calc GR
C01W C 0.6724(2) 0.7583(4) 0.7131(2) 0.0421(13) Uani 1 1 d .
H01Z H 0.6830 0.8010 0.7504 0.051 Uiso 1 1 calc R
C01X C 0.2612(3) 0.6679(4) 0.4290(3) 0.0499(15) Uani 1 1 d .
H01 H 0.2158 0.6435 0.4195 0.060 Uiso 1 1 calc R
C01Y C 0.3626(3) 0.6920(4) 0.5060(3) 0.0541(15) Uani 1 1 d .
H0AA H 0.3858 0.6877 0.5501 0.065 Uiso 1 1 calc R
C01Z C 0.2953(3) 0.6606(5) 0.4944(3) 0.0638(18) Uani 1 1 d .
H1AA H 0.2723 0.6345 0.5300 0.077 Uiso 1 1 calc R
C020 C 0.6091(4) 0.5435(4) 0.3850(3) 0.071(2) Uani 1 1 d .
H02A H 0.5757 0.5441 0.3450 0.107 Uiso 1 1 calc GR
H02B H 0.5874 0.5176 0.4233 0.107 Uiso 1 1 calc GR
H02C H 0.6480 0.5012 0.3768 0.107 Uiso 1 1 calc GR

loop_
_atom_site_aniso_label
_atom_site_aniso_U_11
_atom_site_aniso_U_22
_atom_site_aniso_U_33
_atom_site_aniso_U_23
_atom_site_aniso_U_13
_atom_site_aniso_U_12
Cu01 0.0140(3) 0.0190(3) 0.0224(3) 0.0021(2) 0.0038(2) 0.0046(2)
N002 0.0155(18) 0.0192(19) 0.0191(18) 0.0021(15) 0.0042(15) 0.0041(15)
O003 0.0347(19) 0.041(2) 0.0321(18) -0.0006(15) 0.0038(15) 0.0017(15)
N004 0.0125(16) 0.0165(18) 0.0186(17) 0.0000(14) 0.0017(13) 0.0045(14)
C005 0.014(2) 0.020(2) 0.015(2) 0.0022(17) 0.0002(17) 0.0032(17)
C006 0.0040(18) 0.019(2) 0.024(2) -0.0006(18) 0.0016(16) 0.0027(16)
C007 0.020(2) 0.018(2) 0.018(2) -0.0027(17) 0.0007(18) -0.0076(18)
C008 0.0071(19) 0.024(2) 0.017(2) -0.0011(18) 0.0019(16) 0.0030(17)
C009 0.0071(19) 0.021(2) 0.017(2) 0.0006(17) -0.0017(16) 0.0022(16)
C00A 0.015(2) 0.020(2) 0.026(2) -0.0004(18) 0.0106(18) 0.0030(18)
C00B 0.016(2) 0.019(2) 0.017(2) -0.0016(17) 0.0027(17) 0.0001(17)
C00C 0.017(2) 0.022(2) 0.021(2) 0.0040(18) 0.0057(18) 0.0042(18)
C00D 0.015(2) 0.024(2) 0.016(2) -0.0009(17) 0.0002(17) 0.0019(18)
C00E 0.017(2) 0.023(2) 0.016(2) -0.0031(18) -0.0008(17) -0.0008(18)
C00F 0.010(2) 0.020(2) 0.022(2) -0.0004(18) 0.0006(17) 0.0000(17)
C00G 0.013(2) 0.018(2) 0.022(2) 0.0024(18) 0.0015(17) 0.0005(17)
C00H 0.013(2) 0.016(2) 0.015(2) -0.0018(17) 0.0029(16) 0.0036(17)
C00I 0.022(2) 0.018(2) 0.016(2) -0.0010(17) 0.0009(18) -0.0018(18)
C00J 0.017(2) 0.019(2) 0.020(2) -0.0010(18) 0.0042(18) 0.0013(18)
C00K 0.012(2) 0.021(2) 0.021(2) -0.0004(18) -0.0014(17) 0.0065(17)
C00L 0.015(2) 0.020(2) 0.017(2) -0.0022(17) -0.0097(17) 0.0044(17)
C00M 0.010(2) 0.025(2) 0.015(2) 0.0000(18) -0.0033(16) 0.0016(17)
C00N 0.012(2) 0.021(2) 0.029(2) -0.0019(19) 0.0092(18) 0.0068(17)
C00O 0.017(2) 0.019(2) 0.017(2) 0.0031(17) 0.0038(17) -0.0021(18)
C00P 0.014(2) 0.023(3) 0.022(2) -0.0007(18) -0.0006(17) 0.0049(17)
C00Q 0.015(2) 0.019(2) 0.025(2) -0.0028(18) 0.0052(18) 0.0055(17)
C00R 0.021(2) 0.024(2) 0.025(2) -0.0040(19) 0.0050(19) -0.0010(19)
C00S 0.017(2) 0.025(2) 0.030(2) -0.004(2) 0.0101(18) 0.004(2)
C00T 0.018(2) 0.025(3) 0.035(3) -0.001(2) 0.006(2) 0.0108(19)
C00U 0.026(2) 0.016(2) 0.031(3) -0.0022(19) 0.005(2) 0.0013(19)
C00V 0.020(2) 0.026(2) 0.032(2) 0.006(2) 0.0096(19) 0.001(2)
C00W 0.017(2) 0.026(2) 0.029(2) 0.002(2) 0.0027(19) 0.0081(19)
C00X 0.016(2) 0.041(3) 0.026(2) 0.002(2) 0.0078(19) 0.000(2)
C00Y 0.023(2) 0.028(3) 0.027(3) 0.002(2) 0.004(2) 0.002(2)
C00Z 0.022(2) 0.029(3) 0.029(3) 0.004(2) 0.006(2) 0.007(2)
C010 0.020(2) 0.031(3) 0.022(2) 0.001(2) -0.0025(18) 0.006(2)
C011 0.019(2) 0.025(2) 0.037(3) 0.002(2) 0.010(2) 0.000(2)
C012 0.031(2) 0.021(2) 0.021(2) 0.0012(19) -0.0055(19) 0.000(2)
C013 0.018(2) 0.022(2) 0.023(2) 0.0026(19) -0.0014(18) 0.0005(18)
C014 0.015(2) 0.035(3) 0.028(2) 0.011(2) 0.0095(18) 0.001(2)
C015 0.022(2) 0.022(2) 0.031(3) 0.006(2) 0.006(2) 0.0034(19)
C016 0.019(2) 0.028(3) 0.021(2) 0.0012(19) 0.0044(18) 0.0021(19)
C017 0.021(2) 0.021(2) 0.028(2) -0.0042(19) -0.0031(19) -0.0015(18)
C018 0.030(3) 0.021(2) 0.027(2) 0.0069(19) 0.007(2) 0.011(2)
C019 0.028(3) 0.018(2) 0.029(3) 0.0002(19) 0.003(2) 0.0001(19)
C01A 0.034(3) 0.033(3) 0.022(2) 0.007(2) 0.005(2) -0.004(2)
C01B 0.027(3) 0.037(3) 0.022(2) 0.008(2) -0.008(2) -0.002(2)
C01C 0.030(3) 0.031(3) 0.024(2) -0.004(2) 0.004(2) 0.001(2)
C01D 0.039(3) 0.038(3) 0.020(3) -0.002(2) 0.009(2) 0.001(2)
C01E 0.022(2) 0.031(3) 0.041(3) 0.004(2) 0.004(2) -0.001(2)
C01F 0.031(3) 0.032(3) 0.036(3) 0.011(2) 0.014(2) -0.001(2)
C01G 0.044(3) 0.041(3) 0.011(2) 0.002(2) 0.000(2) -0.008(2)
C01H 0.026(2) 0.038(3) 0.031(3) 0.005(2) 0.007(2) 0.002(2)
C01I 0.042(3) 0.045(3) 0.032(3) -0.008(2) 0.004(2) -0.017(3)
C01J 0.028(3) 0.025(3) 0.031(3) -0.011(2) 0.009(2) -0.002(2)
C01K 0.030(3) 0.052(3) 0.031(3) 0.001(2) 0.002(2) -0.003(2)
C01L 0.027(2) 0.038(3) 0.027(2) -0.012(2) -0.001(2) 0.007(2)
C01M 0.042(3) 0.022(3) 0.036(3) -0.010(2) -0.011(2) 0.005(2)
C01N 0.042(3) 0.019(2) 0.029(3) -0.003(2) -0.007(2) 0.000(2)
C01O 0.029(3) 0.017(2) 0.042(3) -0.003(2) 0.005(2) -0.007(2)
C01P 0.032(3) 0.030(3) 0.029(3) 0.005(2) 0.006(2) 0.007(2)
C01Q 0.050(3) 0.040(3) 0.026(3) 0.003(2) 0.006(2) -0.015(2)
C01R 0.036(3) 0.042(3) 0.044(3) 0.023(3) 0.014(2) 0.009(2)
C01S 0.047(3) 0.038(3) 0.041(3) 0.013(2) -0.003(2) -0.013(2)
C01T 0.039(3) 0.064(4) 0.033(3) -0.005(3) -0.005(2) -0.012(3)
C01U 0.036(3) 0.066(4) 0.036(3) 0.023(3) 0.002(2) -0.001(3)
C01V 0.040(3) 0.041(3) 0.041(3) -0.016(2) 0.006(2) -0.009(2)
C01W 0.037(3) 0.055(4) 0.034(3) 0.007(3) 0.003(2) -0.004(3)
C01X 0.029(3) 0.061(4) 0.060(4) -0.002(3) 0.005(3) -0.020(3)
C01Y 0.032(3) 0.073(4) 0.057(4) 0.011(3) 0.001(3) -0.011(3)
C01Z 0.035(3) 0.090(5) 0.067(4) 0.009(4) 0.007(3) -0.025(3)
C020 0.103(5) 0.058(4) 0.047(4) 0.005(3) -0.024(4) -0.031(4)

loop_
_atom_type_symbol
_atom_type_description
_atom_type_scat_dispersion_real
_atom_type_scat_dispersion_imag
_atom_type_scat_source
C C 0.0033 0.0016 'International Tables Vol C Tables 4.2.6.8 and 6.1.1.4'
H H 0.0000 0.0000 'International Tables Vol C Tables 4.2.6.8 and 6.1.1.4'
Cu Cu 0.3201 1.2651 'International Tables Vol C Tables 4.2.6.8 and 6.1.1.4'
N N 0.0061 0.0033 'International Tables Vol C Tables 4.2.6.8 and 6.1.1.4'
O O 0.0106 0.0060 'International Tables Vol C Tables 4.2.6.8 and 6.1.1.4'

loop_
_geom_angle_atom_site_label_1
_geom_angle_atom_site_label_2
_geom_angle_atom_site_label_3
_geom_angle
O003 Cu01 N002 124.30(14)
O003 Cu01 N004 141.40(14)
N004 Cu01 N002 93.83(13)
C00C N002 Cu01 127.0(3)
C00C N002 C00I 107.0(3)
C00I N002 Cu01 126.0(2)
C01K O003 Cu01 134.9(3)
C005 N004 Cu01 126.3(3)
C005 N004 C00B 106.9(3)
C00B N004 Cu01 126.5(2)
N004 C005 C006 124.1(3)
N004 C005 C00K 110.6(3)
C00K C005 C006 125.2(3)
C008 C006 C005 118.1(3)
C008 C006 C009 119.8(3)
C009 C006 C005 121.8(3)
C00Y C007 C008 121.3(4)
C013 C007 C008 120.4(4)
C013 C007 C00Y 118.3(4)
C006 C008 C007 120.6(3)
C00G C008 C006 119.5(3)
C00G C008 C007 119.8(3)
C006 C009 C00H 122.0(3)
C00M C009 C006 118.8(3)
C00M C009 C00H 119.2(3)
C00N C00A C00D 121.0(3)
C00W C00A C00D 120.3(4)
C00W C00A C00N 118.7(4)
N004 C00B C00E 108.4(3)
C00O C00B N004 124.3(3)
C00O C00B C00E 127.2(4)
N002 C00C C00N 122.8(4)
N002 C00C C00T 110.5(4)
C00T C00C C00N 126.4(4)
C00Z C00D C00A 121.8(4)
C016 C00D C00A 120.5(3)
C016 C00D C00Z 117.7(4)
C00B C00E H00E 126.2
C00K C00E C00B 107.5(3)
C00K C00E H00E 126.2
C00G C00F C00L 119.6(3)
C00M C00F C00G 118.4(4)
C00M C00F C00L 121.8(3)
C008 C00G C00F 121.3(4)
C008 C00G H00G 119.3
C00F C00G H00G 119.3
C00J C00H C009 119.0(3)
C00P C00H C009 122.9(3)
C00P C00H C00J 118.1(4)
N002 C00I C00U 107.8(3)
C00O C00I N002 123.8(3)
C00O C00I C00U 128.4(4)
C00H C00J H00J 119.6
C010 C00J C00H 120.8(4)
C010 C00J H00J 119.6
C005 C00K H00K 126.7
C00E C00K C005 106.5(3)
C00E C00K H00K 126.7
C012 C00L C00F 121.3(4)
C017 C00L C00F 119.7(4)
C017 C00L C012 118.9(4)
C009 C00M H00M 119.1
C00F C00M C009 121.9(4)
C00F C00M H00M 119.1
C00A C00N C00C 120.0(4)
C00A C00N C00S 119.6(4)
C00S C00N C00C 120.2(4)
C00B C00O C00I 125.3(4)
C00B C00O C00Q 116.8(3)
C00I C00O C00Q 117.7(3)
C00H C00P H00P 119.3
C00H C00P C019 121.3(4)
C019 C00P H00P 119.3
C00R C00Q C00O 117.2(3)
C015 C00Q C00O 122.3(4)
C015 C00Q C00R 120.5(4)
C00Q C00R C01Q 121.8(4)
C01C C00R C00Q 118.3(4)
C01C C00R C01Q 119.9(4)
C00N C00S C014 121.5(4)
C00V C00S C00N 118.9(4)
C00V C00S C014 119.4(4)
C00C C00T H00T 126.7
C00U C00T C00C 106.6(4)
C00U C00T H00T 126.7
C00I C00U H00U 126.0
C00T C00U C00I 107.9(4)
C00T C00U H00U 126.0
C00S C00V H00V 118.7
C00S C00V C011 122.6(4)
C011 C00V H00V 118.7
C00A C00W H00W 118.6
C00A C00W C011 122.7(4)
C011 C00W H00W 118.6
C00Z C00X H00X 119.6
C00Z C00X C01A 120.8(4)
C01A C00X H00X 119.6
C007 C00Y H00Y 119.7
C01D C00Y C007 120.7(4)
C01D C00Y H00Y 119.7
C00D C00Z H00Z 119.6
C00X C00Z C00D 120.9(4)
C00X C00Z H00Z 119.6
C00J C010 H010 119.9
C018 C010 C00J 120.2(4)
C018 C010 H010 119.9
C00V C011 C00W 117.2(4)
C00V C011 C01E 121.7(4)
C00W C011 C01E 121.0(4)
C00L C012 H012 119.7
C01N C012 C00L 120.7(4)
C01N C012 H012 119.7
C007 C013 H013 119.7
C01B C013 C007 120.6(4)
C01B C013 H013 119.7
C01F C014 C00S 120.6(4)
C01H C014 C00S 120.5(4)
C01H C014 C01F 118.8(4)
C00Q C015 C01O 118.6(4)
C00Q C015 C01S 120.6(4)
C01O C015 C01S 120.8(4)
C00D C016 H016 119.4
C01P C016 C00D 121.1(4)
C01P C016 H016 119.4
C00L C017 H017 120.0
C00L C017 C01L 120.0(4)
C01L C017 H017 120.0
C010 C018 H018 120.0
C010 C018 C019 119.9(4)
C019 C018 H018 120.0
C00P C019 H019 120.2
C018 C019 C00P 119.7(4)
C018 C019 H019 120.2
C00X C01A H01A 120.4
C00X C01A C01P 119.2(4)
C01P C01A H01A 120.4
C013 C01B H01B 119.8
C01G C01B C013 120.4(4)
C01G C01B H01B 119.8
C00R C01C H01C 118.9
C01J C01C C00R 122.2(4)
C01J C01C H01C 118.9
C00Y C01D H01D 119.9
C01G C01D C00Y 120.3(4)
C01G C01D H01D 119.9
C01I C01E C011 122.1(4)
C01I C01E C01Y 117.4(4)
C01Y C01E C011 120.2(4)
C014 C01F H01F 120.2
C01R C01F C014 119.6(5)
C01R C01F H01F 120.2
C01B C01G C01D 119.9(4)
C01B C01G H01G 120.1
C01D C01G H01G 120.1
C014 C01H H01H 119.5
C01W C01H C014 121.0(4)
C01W C01H H01H 119.5
C01E C01I H01I 118.9
C01E C01I C01T 122.1(5)
C01T C01I H01I 118.9
C01C C01J C01V 119.8(4)
C01O C01J C01C 118.2(4)
C01O C01J C01V 122.0(4)
O003 C01K H01E 109.7
O003 C01K H01J 109.7
O003 C01K C020 110.0(4)
H01E C01K H01J 108.2
C020 C01K H01E 109.7
C020 C01K H01J 109.7
C017 C01L H01L 119.9
C01M C01L C017 120.2(4)
C01M C01L H01L 119.9
C01L C01M H01M 119.9
C01N C01M C01L 120.1(4)
C01N C01M H01M 119.9
C012 C01N H01N 119.9
C01M C01N C012 120.1(4)
C01M C01N H01N 119.9
C015 C01O H01O 118.9
C01J C01O C015 122.2(4)
C01J C01O H01O 118.9
C016 C01P C01A 120.4(4)
C016 C01P H01P 119.8
C01A C01P H01P 119.8
C00R C01Q H01K 109.5
C00R C01Q H01Q 109.5
C00R C01Q H01R 109.5
H01K C01Q H01Q 109.5
H01K C01Q H01R 109.5
H01Q C01Q H01R 109.5
C01F C01R H01S 119.8
C01U C01R C01F 120.5(5)
C01U C01R H01S 119.8
C015 C01S H01T 109.5
C015 C01S H01U 109.5
C015 C01S H01V 109.5
H01T C01S H01U 109.5
H01T C01S H01V 109.5
H01U C01S H01V 109.5
C01I C01T H01W 119.6
C01X C01T C01I 120.8(5)
C01X C01T H01W 119.6
C01R C01U H01X 120.0
C01W C01U C01R 120.1(5)
C01W C01U H01X 120.0
C01J C01V H01Y 109.5
C01J C01V H 109.5
C01J C01V HA 109.5
H01Y C01V H 109.5
H01Y C01V HA 109.5
H C01V HA 109.5
C01H C01W H01Z 120.0
C01U C01W C01H 120.0(5)
C01U C01W H01Z 120.0
C01T C01X H01 120.3
C01T C01X C01Z 119.4(5)
C01Z C01X H01 120.3
C01E C01Y H0AA 119.5
C01Z C01Y C01E 121.1(5)
C01Z C01Y H0AA 119.5
C01X C01Z H1AA 120.5
C01Y C01Z C01X 119.0(5)
C01Y C01Z H1AA 120.5
C01K C020 H02A 109.5
C01K C020 H02B 109.5
C01K C020 H02C 109.5
H02A C020 H02B 109.5
H02A C020 H02C 109.5
H02B C020 H02C 109.5

loop_
_geom_bond_atom_site_label_1
_geom_bond_atom_site_label_2
_geom_bond_distance
Cu01 N002 1.929(3)
Cu01 O003 1.737(3)
Cu01 N004 1.910(3)
N002 C00C 1.337(5)
N002 C00I 1.403(5)
O003 C01K 1.407(5)
N004 C005 1.343(5)
N004 C00B 1.393(5)
C005 C006 1.475(5)
C005 C00K 1.416(5)
C006 C008 1.408(5)
C006 C009 1.409(5)
C007 C008 1.497(5)
C007 C00Y 1.397(6)
C007 C013 1.393(5)
C008 C00G 1.383(5)
C009 C00H 1.494(5)
C009 C00M 1.392(5)
C00A C00D 1.477(5)
C00A C00N 1.411(6)
C00A C00W 1.383(5)
C00B C00E 1.417(5)
C00B C00O 1.390(5)
C00C C00N 1.479(6)
C00C C00T 1.413(6)
C00D C00Z 1.404(5)
C00D C016 1.387(6)
C00E H00E 0.9500
C00E C00K 1.369(5)
C00F C00G 1.398(5)
C00F C00L 1.492(5)
C00F C00M 1.389(5)
C00G H00G 0.9500
C00H C00J 1.398(5)
C00H C00P 1.384(5)
C00I C00O 1.393(5)
C00I C00U 1.410(5)
C00J H00J 0.9500
C00J C010 1.386(6)
C00K H00K 0.9500
C00L C012 1.393(6)
C00L C017 1.388(6)
C00M H00M 0.9500
C00N C00S 1.412(6)
C00O C00Q 1.500(5)
C00P H00P 0.9500
C00P C019 1.390(5)
C00Q C00R 1.409(6)
C00Q C015 1.393(6)
C00R C01C 1.393(6)
C00R C01Q 1.502(6)
C00S C00V 1.385(6)
C00S C014 1.491(6)
C00T H00T 0.9500
C00T C00U 1.364(6)
C00U H00U 0.9500
C00V H00V 0.9500
C00V C011 1.390(6)
C00W H00W 0.9500
C00W C011 1.397(6)
C00X H00X 0.9500
C00X C00Z 1.369(6)
C00X C01A 1.376(6)
C00Y H00Y 0.9500
C00Y C01D 1.380(6)
C00Z H00Z 0.9500
C010 H010 0.9500
C010 C018 1.376(6)
C011 C01E 1.482(6)
C012 H012 0.9500
C012 C01N 1.384(6)
C013 H013 0.9500
C013 C01B 1.384(6)
C014 C01F 1.398(6)
C014 C01H 1.394(6)
C015 C01O 1.393(6)
C015 C01S 1.490(6)
C016 H016 0.9500
C016 C01P 1.376(6)
C017 H017 0.9500
C017 C01L 1.397(6)
C018 H018 0.9500
C018 C019 1.384(6)
C019 H019 0.9500
C01A H01A 0.9500
C01A C01P 1.384(6)
C01B H01B 0.9500
C01B C01G 1.376(6)
C01C H01C 0.9500
C01C C01J 1.381(6)
C01D H01D 0.9500
C01D C01G 1.377(6)
C01E C01I 1.343(6)
C01E C01Y 1.407(7)
C01F H01F 0.9500
C01F C01R 1.396(6)
C01G H01G 0.9500
C01H H01H 0.9500
C01H C01W 1.382(6)
C01I H01I 0.9500
C01I C01T 1.397(6)
C01J C01O 1.381(6)
C01J C01V 1.510(6)
C01K H01E 0.9900
C01K H01J 0.9900
C01K C020 1.509(7)
C01L H01L 0.9500
C01L C01M 1.379(6)
C01M H01M 0.9500
C01M C01N 1.371(6)
C01N H01N 0.9500
C01O H01O 0.9500
C01P H01P 0.9500
C01Q H01K 0.9800
C01Q H01Q 0.9800
C01Q H01R 0.9800
C01R H01S 0.9500
C01R C01U 1.381(7)
C01S H01T 0.9800
C01S H01U 0.9800
C01S H01V 0.9800
C01T H01W 0.9500
C01T C01X 1.331(7)
C01U H01X 0.9500
C01U C01W 1.375(7)
C01V H01Y 0.9800
C01V H 0.9800
C01V HA 0.9800
C01W H01Z 0.9500
C01X H01 0.9500
C01X C01Z 1.408(7)
C01Y H0AA 0.9500
C01Y C01Z 1.383(7)
C01Z H1AA 0.9500
C020 H02A 0.9800
C020 H02B 0.9800
C020 H02C 0.9800

loop_
_geom_torsion_atom_site_label_1
_geom_torsion_atom_site_label_2
_geom_torsion_atom_site_label_3
_geom_torsion_atom_site_label_4
_geom_torsion
Cu01 N002 C00C C00N 11.7(5)
Cu01 N002 C00C C00T -174.4(3)
Cu01 N002 C00I C00O -5.5(5)
Cu01 N002 C00I C00U 175.9(3)
Cu01 O003 C01K C020 162.9(4)
Cu01 N004 C005 C006 9.1(5)
Cu01 N004 C005 C00K -173.2(3)
Cu01 N004 C00B C00E 173.9(2)
Cu01 N004 C00B C00O -4.2(5)
N002 Cu01 O003 C01K 66.0(4)
N002 C00C C00N C00A -121.5(4)
N002 C00C C00N C00S 62.5(5)
N002 C00C C00T C00U -3.3(5)
N002 C00I C00O C00B 5.9(6)
N002 C00I C00O C00Q -169.0(3)
N002 C00I C00U C00T -0.5(5)
N004 Cu01 O003 C01K -124.2(4)
N004 C005 C006 C008 -122.0(4)
N004 C005 C006 C009 63.9(5)
N004 C005 C00K C00E -1.0(4)
N004 C00B C00E C00K -0.9(4)
N004 C00B C00O C00I -0.8(6)
N004 C00B C00O C00Q 174.1(3)
C005 N004 C00B C00E 0.2(4)
C005 N004 C00B C00O -177.8(4)
C005 C006 C008 C007 7.3(5)
C005 C006 C008 C00G -171.8(3)
C005 C006 C009 C00H -8.2(5)
C005 C006 C009 C00M 170.2(3)
C006 C005 C00K C00E 176.7(4)
C006 C008 C00G C00F 1.9(5)
C006 C009 C00H C00J -133.4(4)
C006 C009 C00H C00P 47.2(5)
C006 C009 C00M C00F 1.1(5)
C007 C008 C00G C00F -177.2(3)
C007 C00Y C01D C01G 0.5(7)
C007 C013 C01B C01G 0.7(6)
C008 C006 C009 C00H 177.8(3)
C008 C006 C009 C00M -3.8(5)
C008 C007 C00Y C01D -178.2(4)
C008 C007 C013 C01B 177.6(4)
C009 C006 C008 C007 -178.5(3)
C009 C006 C008 C00G 2.4(5)
C009 C00H C00J C010 179.4(3)
C009 C00H C00P C019 -179.0(3)
C00A C00D C00Z C00X 179.3(4)
C00A C00D C016 C01P -179.9(4)
C00A C00N C00S C00V -1.9(6)
C00A C00N C00S C014 -177.2(4)
C00A C00W C011 C00V -0.7(6)
C00A C00W C011 C01E 175.2(4)
C00B N004 C005 C006 -177.3(3)
C00B N004 C005 C00K 0.5(4)
C00B C00E C00K C005 1.1(4)
C00B C00O C00Q C00R -77.4(5)
C00B C00O C00Q C015 102.4(4)
C00C N002 C00I C00O 177.1(4)
C00C N002 C00I C00U -1.5(4)
C00C C00N C00S C00V 174.1(4)
C00C C00N C00S C014 -1.2(6)
C00C C00T C00U C00I 2.2(5)
C00D C00A C00N C00C 7.4(5)
C00D C00A C00N C00S -176.6(3)
C00D C00A C00W C011 177.9(4)
C00D C016 C01P C01A 0.2(7)
C00E C00B C00O C00I -178.5(4)
C00E C00B C00O C00Q -3.6(6)
C00F C00L C012 C01N -175.7(4)
C00F C00L C017 C01L 175.6(4)
C00G C00F C00L C012 46.7(5)
C00G C00F C00L C017 -130.1(4)
C00G C00F C00M C009 3.1(6)
C00H C009 C00M C00F 179.5(3)
C00H C00J C010 C018 0.3(6)
C00H C00P C019 C018 -1.0(6)
C00I N002 C00C C00N -171.0(4)
C00I N002 C00C C00T 2.9(4)
C00I C00O C00Q C00R 98.0(4)
C00I C00O C00Q C015 -82.3(5)
C00J C00H C00P C019 1.6(6)
C00J C010 C018 C019 0.3(6)
C00K C005 C006 C008 60.6(5)
C00K C005 C006 C009 -113.5(4)
C00L C00F C00G C008 171.8(3)
C00L C00F C00M C009 -173.2(3)
C00L C012 C01N C01M 0.0(6)
C00L C017 C01L C01M 0.2(6)
C00M C009 C00H C00J 48.2(5)
C00M C009 C00H C00P -131.2(4)
C00M C00F C00G C008 -4.6(5)
C00M C00F C00L C012 -137.0(4)
C00M C00F C00L C017 46.2(5)
C00N C00A C00D C00Z 58.5(5)
C00N C00A C00D C016 -121.7(4)
C00N C00A C00W C011 -3.0(6)
C00N C00C C00T C00U 170.4(4)
C00N C00S C00V C011 -2.0(6)
C00N C00S C014 C01F -123.2(4)
C00N C00S C014 C01H 58.9(5)
C00O C00B C00E C00K 177.1(4)
C00O C00I C00U C00T -179.1(4)
C00O C00Q C00R C01C -179.8(4)
C00O C00Q C00R C01Q 0.1(6)
C00O C00Q C015 C01O 178.2(4)
C00O C00Q C015 C01S -1.5(6)
C00P C00H C00J C010 -1.2(5)
C00Q C00R C01C C01J 1.2(6)
C00Q C015 C01O C01J 2.1(6)
C00R C00Q C015 C01O -2.1(6)
C00R C00Q C015 C01S 178.2(4)
C00R C01C C01J C01O -1.2(6)
C00R C01C C01J C01V 177.3(4)
C00S C00V C011 C00W 3.3(6)
C00S C00V C011 C01E -172.6(4)
C00S C014 C01F C01R -178.5(4)
C00S C014 C01H C01W 177.2(4)
C00T C00C C00N C00A 65.5(6)
C00T C00C C00N C00S -110.4(5)
C00U C00I C00O C00B -175.8(4)
C00U C00I C00O C00Q 9.3(6)
C00V C00S C014 C01F 61.5(5)
C00V C00S C014 C01H -116.4(5)
C00V C011 C01E C01I -157.2(5)
C00V C011 C01E C01Y 28.9(7)
C00W C00A C00D C00Z -122.4(4)
C00W C00A C00D C016 57.4(5)
C00W C00A C00N C00C -171.7(4)
C00W C00A C00N C00S 4.2(6)
C00W C011 C01E C01I 27.1(7)
C00W C011 C01E C01Y -146.8(5)
C00X C01A C01P C016 0.2(7)
C00Y C007 C008 C006 53.1(5)
C00Y C007 C008 C00G -127.8(4)
C00Y C007 C013 C01B -0.9(6)
C00Y C01D C01G C01B -0.7(7)
C00Z C00D C016 C01P -0.2(6)
C00Z C00X C01A C01P -0.8(7)
C010 C018 C019 C00P 0.1(6)
C011 C01E C01I C01T -176.5(5)
C011 C01E C01Y C01Z 177.6(5)
C012 C00L C017 C01L -1.2(6)
C013 C007 C008 C006 -125.3(4)
C013 C007 C008 C00G 53.8(5)
C013 C007 C00Y C01D 0.3(6)
C013 C01B C01G C01D 0.1(7)
C014 C00S C00V C011 173.4(4)
C014 C01F C01R C01U 1.9(7)
C014 C01H C01W C01U 0.9(7)
C015 C00Q C00R C01C 0.5(6)
C015 C00Q C00R C01Q -179.7(4)
C016 C00D C00Z C00X -0.4(6)
C017 C00L C012 C01N 1.2(6)
C017 C01L C01M C01N 1.0(7)
C01A C00X C00Z C00D 0.9(7)
C01C C01J C01O C015 -0.5(6)
C01E C01I C01T C01X -1.6(8)
C01E C01Y C01Z C01X -0.5(9)
C01F C014 C01H C01W -0.8(6)
C01F C01R C01U C01W -1.8(7)
C01H C014 C01F C01R -0.6(6)
C01I C01E C01Y C01Z 3.3(8)
C01I C01T C01X C01Z 4.5(9)
C01L C01M C01N C012 -1.1(7)
C01Q C00R C01C C01J -178.6(4)
C01R C01U C01W C01H 0.4(7)
C01S C015 C01O C01J -178.2(4)
C01T C01X C01Z C01Y -3.5(9)
C01V C01J C01O C015 -179.0(4)
C01Y C01E C01I C01T -2.3(8)
